data_4028142
loop_
_publ_author_name
'Debra D. Dolliver'
'Bijay T. Bhattarai'
'Arjun Pandey'
'Megan L. Lanier'
'Amber S. Bordelon'
'Sarju Adhikari'
'Jordan A. Dinser'
'Patrick F. Flowers'
'Veronica S. Wills'
'Caroline L. Schneider'
'Kevin H. Shaughnessy'
'Jane N. Moore'
'Steven M. Raders'
'Timothy S. Snowden'
'Artie S. McKim'
'Frank R. Fronczek'

_publ_section_title
;
 Stereospecific Suzuki, Sonogashira, and Negishi Coupling Reactions of
 N-Alkoxyimidoyl Iodides and Bromides
;
_journal_name_full 'Journal of Organic Chemistry'
_journal_page_first 3676
_journal_page_last 3687
_journal_paper_doi 10.1021/jo400179u
_journal_volume 78
_journal_year 2013
_chemical_formula_moiety 'C15 H15 N O'
_chemical_formula_sum 'C15 H15 N O'
_chemical_formula_weight 225.28
_chemical_name_systematic
;
 ?
;
_space_group_IT_number 14
_symmetry_cell_setting monoclinic
_symmetry_space_group_name_Hall '-P 2ybc'
_symmetry_space_group_name_H-M 'P 1 21/c 1'
_atom_sites_solution_hydrogens geom
_atom_sites_solution_primary direct
_atom_sites_solution_secondary difmap
_audit_creation_method SHELXL-97
_cell_angle_alpha 90
_cell_angle_beta 94.795(5)
_cell_angle_gamma 90
_cell_formula_units_Z 4
_cell_length_a 12.793(2)
_cell_length_b 7.5861(10)
_cell_length_c 12.616(2)
_cell_measurement_reflns_used 4892
_cell_measurement_temperature 90.0(5)
_cell_measurement_theta_max 33.142
_cell_measurement_theta_min 2.546
_cell_volume 1220.1(3)
_computing_cell_refinement 'HKL Scalepack (Otwinowski & Minor 1997)'
_computing_data_collection 'COLLECT (Nonius, 2000)'
_computing_data_reduction 'HKL Denzo and Scalepack (Otwinowski & Minor 1997)'
_computing_molecular_graphics 'ORTEP-3 for Windows (Farrugia, 1997)'
_computing_publication_material 'SHELXL-97 (Sheldrick, 2008)'
_computing_structure_refinement 'SHELXL-97 (Sheldrick, 2008)'
_computing_structure_solution 'SIR97 (Altomare  et al., 1999)'
_diffrn_ambient_temperature 90.0(5)
_diffrn_measured_fraction_theta_full 1.000
_diffrn_measured_fraction_theta_max 0.999
_diffrn_measurement_device 'Nonius KappaCCD '
_diffrn_measurement_method ' \w and \f scans '
_diffrn_radiation_monochromator graphite
_diffrn_radiation_source 'fine-focus sealed tube'
_diffrn_radiation_type MoK\a
_diffrn_radiation_wavelength 0.71073
_diffrn_reflns_av_R_equivalents 0.0204
_diffrn_reflns_av_sigmaI/netI 0.0261
_diffrn_reflns_limit_h_max 19
_diffrn_reflns_limit_h_min -19
_diffrn_reflns_limit_k_max 11
_diffrn_reflns_limit_k_min -11
_diffrn_reflns_limit_l_max 19
_diffrn_reflns_limit_l_min -19
_diffrn_reflns_number 27751
_diffrn_reflns_theta_full 25.10
_diffrn_reflns_theta_max 33.11
_diffrn_reflns_theta_min 3.12
_exptl_absorpt_coefficient_mu 0.077
_exptl_absorpt_correction_type none
_exptl_crystal_colour colorless
_exptl_crystal_density_diffrn 1.226
_exptl_crystal_description prism
_exptl_crystal_F_000 480
_exptl_crystal_size_max 0.36
_exptl_crystal_size_mid 0.32
_exptl_crystal_size_min 0.30
_refine_diff_density_max 0.342
_refine_diff_density_min -0.231
_refine_diff_density_rms 0.045
_refine_ls_extinction_method none
_refine_ls_goodness_of_fit_ref 1.044
_refine_ls_hydrogen_treatment constr
_refine_ls_matrix_type full
_refine_ls_number_parameters 179
_refine_ls_number_reflns 4631
_refine_ls_number_restraints 15
_refine_ls_restrained_S_all 1.046
_refine_ls_R_factor_all 0.0519
_refine_ls_R_factor_gt 0.0413
_refine_ls_shift/su_max 0.000
_refine_ls_shift/su_mean 0.000
_refine_ls_structure_factor_coef Fsqd
_refine_ls_weighting_details 'calc w=1/[\s^2^(Fo^2^)+(0.0516P)^2^+0.3383P] where P=(Fo^2^+2Fc^2^)/3'
_refine_ls_weighting_scheme calc
_refine_ls_wR_factor_gt 0.1059
_refine_ls_wR_factor_ref 0.1122
_reflns_number_gt 3865
_reflns_number_total 4631
_reflns_threshold_expression I>2\s(I)
_cod_data_source_file jo400179u_si_002_02.cif
_cod_data_source_block 6Zc
_cod_original_sg_symbol_H-M 'P 21/c '
_cod_database_code 4028142

loop_
_symmetry_equiv_pos_as_xyz
'x, y, z'
'-x, y+1/2, -z+1/2'
'-x, -y, -z'
'x, -y-1/2, z-1/2'

loop_
_atom_site_label
_atom_site_type_symbol
_atom_site_fract_x
_atom_site_fract_y
_atom_site_fract_z
_atom_site_U_iso_or_equiv
_atom_site_adp_type
_atom_site_occupancy
_atom_site_symmetry_multiplicity
_atom_site_calc_flag
_atom_site_refinement_flags
_atom_site_disorder_assembly
_atom_site_disorder_group
O1 O 0.43462(4) 0.50625(8) 0.73982(5) 0.01911(13) Uani 1 1 d . . .
N1 N 0.34892(5) 0.39096(9) 0.74454(5) 0.01636(13) Uani 1 1 d . A .
C1 C 0.27395(6) 0.43219(10) 0.67414(6) 0.01436(14) Uani 1 1 d . . .
C2 C 0.17733(6) 0.32364(10) 0.66980(6) 0.01500(14) Uani 1 1 d . A .
C3 C 0.10492(6) 0.33363(11) 0.58028(7) 0.01801(15) Uani 1 1 d . . .
H3 H 0.1173 0.4122 0.5240 0.022 Uiso 1 1 calc R A .
C4 C 0.01492(6) 0.22913(12) 0.57306(8) 0.02253(17) Uani 1 1 d . A .
H4 H -0.0333 0.2358 0.5117 0.027 Uiso 1 1 calc R . .
C5 C -0.00428(7) 0.11539(13) 0.65546(8) 0.02619(19) Uani 1 1 d . . .
H5 H -0.0657 0.0444 0.6507 0.031 Uiso 1 1 calc R A .
C6 C 0.06662(8) 0.10565(13) 0.74504(8) 0.02722(19) Uani 1 1 d . A .
H6 H 0.0533 0.0283 0.8016 0.033 Uiso 1 1 calc R . .
C7 C 0.15702(7) 0.20857(12) 0.75236(7) 0.02186(17) Uani 1 1 d . . .
H7 H 0.2052 0.2007 0.8137 0.026 Uiso 1 1 calc R A .
C8 C 0.27919(6) 0.58419(11) 0.59932(6) 0.01381(15) Uani 0.9470(18) 1 d PD A 1
C9 C 0.23297(7) 0.74420(12) 0.62328(7) 0.01618(16) Uani 0.9470(18) 1 d PD A 1
H9 H 0.1991 0.7561 0.6871 0.019 Uiso 0.9470(18) 1 calc PR A 1
C10 C 0.23621(7) 0.88675(11) 0.55395(7) 0.01866(17) Uani 0.9470(18) 1 d PD A 1
H10 H 0.2055 0.9962 0.5708 0.022 Uiso 0.9470(18) 1 calc PR A 1
C11 C 0.28460(7) 0.86756(13) 0.46014(7) 0.02043(18) Uani 0.9470(18) 1 d PD A 1
H11 H 0.2867 0.9641 0.4124 0.025 Uiso 0.9470(18) 1 calc PR A 1
C12 C 0.33004(7) 0.70742(13) 0.43573(8) 0.01961(17) Uani 0.9470(18) 1 d PD A 1
H12 H 0.3625 0.6958 0.3711 0.024 Uiso 0.9470(18) 1 calc PR A 1
C13 C 0.32869(6) 0.56332(11) 0.50492(6) 0.01594(16) Uani 0.9470(18) 1 d PD A 1
C14 C 0.37890(8) 0.39049(13) 0.47967(8) 0.02108(18) Uani 0.9470(18) 1 d PD A 1
H14A H 0.4040 0.3963 0.4085 0.032 Uiso 1 1 calc R A 1
H14B H 0.3272 0.2955 0.4819 0.032 Uiso 1 1 calc R A 1
H14C H 0.4381 0.3672 0.5322 0.032 Uiso 1 1 calc R A 1
C8A C 0.3005(12) 0.5220(18) 0.5702(11) 0.0171(16) Uiso 0.0530(18) 1 d PD A 2
C9A C 0.3487(13) 0.441(2) 0.4912(11) 0.0171(16) Uiso 0.0530(18) 1 d PD A 2
H9A H 0.3717 0.3233 0.5027 0.021 Uiso 0.0530(18) 1 calc PR A 2
C10A C 0.3667(11) 0.5196(17) 0.3951(10) 0.0171(16) Uiso 0.0530(18) 1 d PD A 2
H10A H 0.3960 0.4580 0.3391 0.021 Uiso 0.0530(18) 1 calc PR A 2
C11A C 0.3381(12) 0.6948(18) 0.3880(13) 0.0171(16) Uiso 0.0530(18) 1 d PD A 2
H11A H 0.3504 0.7572 0.3250 0.021 Uiso 0.0530(18) 1 calc PR A 2
C12A C 0.2942(12) 0.781(2) 0.4649(10) 0.0171(16) Uiso 0.0530(18) 1 d PD A 2
H12A H 0.2789 0.9031 0.4551 0.021 Uiso 0.0530(18) 1 calc PR A 2
C13A C 0.2688(11) 0.6977(17) 0.5629(10) 0.0171(16) Uiso 0.0530(18) 1 d PD A 2
C14A C 0.2161(14) 0.779(2) 0.6501(13) 0.0171(16) Uiso 0.0530(18) 1 d PD A 2
C15 C 0.51462(6) 0.45859(12) 0.82139(7) 0.02177(17) Uani 1 1 d . . .
H15A H 0.4872 0.4708 0.8912 0.033 Uiso 1 1 calc R . .
H15B H 0.5754 0.5363 0.8175 0.033 Uiso 1 1 calc R . .
H15C H 0.5359 0.3361 0.8111 0.033 Uiso 1 1 calc R . .

loop_
_atom_site_aniso_label
_atom_site_aniso_U_11
_atom_site_aniso_U_22
_atom_site_aniso_U_33
_atom_site_aniso_U_23
_atom_site_aniso_U_13
_atom_site_aniso_U_12
O1 0.0152(2) 0.0184(3) 0.0226(3) 0.0037(2) -0.0052(2) -0.0034(2)
N1 0.0159(3) 0.0149(3) 0.0178(3) 0.0004(2) -0.0009(2) -0.0018(2)
C1 0.0147(3) 0.0137(3) 0.0146(3) -0.0006(2) 0.0007(2) -0.0006(2)
C2 0.0153(3) 0.0135(3) 0.0163(3) -0.0013(2) 0.0017(2) -0.0009(2)
C3 0.0158(3) 0.0166(3) 0.0213(4) -0.0004(3) -0.0006(3) -0.0009(3)
C4 0.0167(3) 0.0195(4) 0.0307(4) -0.0026(3) -0.0021(3) -0.0020(3)
C5 0.0193(4) 0.0218(4) 0.0376(5) -0.0010(4) 0.0037(3) -0.0068(3)
C6 0.0270(4) 0.0257(4) 0.0296(4) 0.0045(4) 0.0058(3) -0.0087(3)
C7 0.0238(4) 0.0217(4) 0.0201(4) 0.0029(3) 0.0019(3) -0.0050(3)
C8 0.0124(3) 0.0138(3) 0.0148(3) 0.0002(3) -0.0013(2) -0.0015(3)
C9 0.0153(3) 0.0153(4) 0.0177(4) -0.0005(3) 0.0005(3) 0.0001(3)
C10 0.0170(3) 0.0141(3) 0.0243(4) 0.0017(3) -0.0019(3) 0.0001(3)
C11 0.0195(4) 0.0184(4) 0.0227(4) 0.0056(3) -0.0021(3) -0.0019(3)
C12 0.0196(4) 0.0225(4) 0.0168(4) 0.0028(3) 0.0018(3) -0.0016(3)
C13 0.0151(3) 0.0165(4) 0.0160(3) -0.0008(3) 0.0002(3) -0.0008(3)
C14 0.0240(4) 0.0189(4) 0.0207(4) -0.0030(3) 0.0042(3) 0.0017(3)
C15 0.0172(3) 0.0222(4) 0.0245(4) 0.0011(3) -0.0070(3) 0.0020(3)

loop_
_atom_type_symbol
_atom_type_description
_atom_type_scat_dispersion_real
_atom_type_scat_dispersion_imag
_atom_type_scat_source
C C 0.0033 0.0016 'International Tables Vol C Tables 4.2.6.8 and 6.1.1.4'
H H 0.0000 0.0000 'International Tables Vol C Tables 4.2.6.8 and 6.1.1.4'
N N 0.0061 0.0033 'International Tables Vol C Tables 4.2.6.8 and 6.1.1.4'
O O 0.0106 0.0060 'International Tables Vol C Tables 4.2.6.8 and 6.1.1.4'

loop_
_geom_angle_atom_site_label_1
_geom_angle_atom_site_label_2
_geom_angle_atom_site_label_3
_geom_angle
N1 O1 C15 108.92(6)
C1 N1 O1 110.92(6)
N1 C1 C2 117.41(7)
N1 C1 C8 123.48(7)
C2 C1 C8 119.10(6)
N1 C1 C8A 119.3(6)
C2 C1 C8A 117.2(6)
C7 C2 C3 118.82(7)
C7 C2 C1 121.67(7)
C3 C2 C1 119.51(7)
C4 C3 C2 120.55(8)
C4 C3 H3 119.7
C2 C3 H3 119.7
C5 C4 C3 120.07(8)
C5 C4 H4 120.0
C3 C4 H4 120.0
C4 C5 C6 119.82(8)
C4 C5 H5 120.1
C6 C5 H5 120.1
C5 C6 C7 120.40(9)
C5 C6 H6 119.8
C7 C6 H6 119.8
C6 C7 C2 120.34(8)
C6 C7 H7 119.8
C2 C7 H7 119.8
C9 C8 C13 120.77(8)
C9 C8 C1 119.49(7)
C13 C8 C1 119.72(7)
C10 C9 C8 120.27(8)
C10 C9 H9 119.9
C8 C9 H9 119.9
C11 C10 C9 119.50(8)
C11 C10 H10 120.3
C9 C10 H10 120.3
C10 C11 C12 120.28(9)
C10 C11 H11 119.9
C12 C11 H11 119.9
C11 C12 C13 121.08(9)
C11 C12 H12 119.5
C13 C12 H12 119.5
C12 C13 C8 118.10(8)
C12 C13 C14 121.35(8)
C8 C13 C14 120.55(8)
C9A C8A C13A 121.9(12)
C9A C8A C1 124.8(11)
C13A C8A C1 113.3(10)
C8A C9A C10A 124.5(14)
C8A C9A H9A 117.7
C10A C9A H9A 117.7
C11A C10A C9A 114.0(12)
C11A C10A H10A 123.0
C9A C10A H10A 123.0
C12A C11A C10A 123.6(14)
C12A C11A H11A 118.2
C10A C11A H11A 118.2
C11A C12A C13A 122.8(14)
C11A C12A H12A 118.6
C13A C12A H12A 118.6
C8A C13A C12A 113.0(11)
C8A C13A C14A 119.9(12)
C12A C13A C14A 127.0(12)
O1 C15 H15A 109.5
O1 C15 H15B 109.5
H15A C15 H15B 109.5
O1 C15 H15C 109.5
H15A C15 H15C 109.5
H15B C15 H15C 109.5

loop_
_geom_bond_atom_site_label_1
_geom_bond_atom_site_label_2
_geom_bond_distance
O1 N1 1.4076(9)
O1 C15 1.4356(10)
N1 C1 1.2900(10)
C1 C2 1.4824(11)
C1 C8 1.4952(11)
C1 C8A 1.540(14)
C2 C7 1.3999(11)
C2 C3 1.4016(11)
C3 C4 1.3946(11)
C3 H3 0.9500
C4 C5 1.3886(14)
C4 H4 0.9500
C5 C6 1.3906(14)
C5 H5 0.9500
C6 C7 1.3920(12)
C6 H6 0.9500
C7 H7 0.9500
C8 C9 1.3944(12)
C8 C13 1.4038(12)
C9 C10 1.3937(12)
C9 H9 0.9500
C10 C11 1.3883(13)
C10 H10 0.9500
C11 C12 1.3924(14)
C11 H11 0.9500
C12 C13 1.3999(12)
C12 H12 0.9500
C13 C14 1.5058(13)
C14 H14A 0.9800
C14 H14B 0.9800
C14 H14C 0.9800
C8A C9A 1.361(15)
C8A C13A 1.394(14)
C9A C10A 1.386(14)
C9A H9A 0.9500
C10A C11A 1.379(14)
C10A H10A 0.9500
C11A C12A 1.334(15)
C11A H11A 0.9500
C12A C13A 1.449(14)
C12A H12A 0.9500
C13A C14A 1.473(15)
C15 H15A 0.9800
C15 H15B 0.9800
C15 H15C 0.9800

loop_
_geom_torsion_atom_site_label_1
_geom_torsion_atom_site_label_2
_geom_torsion_atom_site_label_3
_geom_torsion_atom_site_label_4
_geom_torsion
C15 O1 N1 C1 178.33(7)
O1 N1 C1 C2 -179.40(6)
O1 N1 C1 C8 -0.62(11)
O1 N1 C1 C8A 28.9(6)
N1 C1 C2 C7 14.46(12)
C8 C1 C2 C7 -164.38(8)
C8A C1 C2 C7 166.8(6)
N1 C1 C2 C3 -164.48(7)
C8 C1 C2 C3 16.68(11)
C8A C1 C2 C3 -12.1(6)
C7 C2 C3 C4 -0.78(12)
C1 C2 C3 C4 178.19(8)
C2 C3 C4 C5 0.74(13)
C3 C4 C5 C6 -0.17(14)
C4 C5 C6 C7 -0.34(15)
C5 C6 C7 C2 0.29(15)
C3 C2 C7 C6 0.27(13)
C1 C2 C7 C6 -178.68(8)
N1 C1 C8 C9 -97.47(10)
C2 C1 C8 C9 81.29(9)
N1 C1 C8 C13 83.75(10)
C2 C1 C8 C13 -97.49(9)
C13 C8 C9 C10 -0.61(12)
C1 C8 C9 C10 -179.37(7)
C8 C9 C10 C11 0.85(12)
C9 C10 C11 C12 -0.33(13)
C10 C11 C12 C13 -0.42(13)
C11 C12 C13 C8 0.65(12)
C11 C12 C13 C14 -179.21(8)
C9 C8 C13 C12 -0.13(12)
C1 C8 C13 C12 178.63(7)
C9 C8 C13 C14 179.72(8)
C1 C8 C13 C14 -1.52(11)
N1 C1 C8A C9A 70.4(16)
C2 C1 C8A C9A -81.4(15)
N1 C1 C8A C13A -110.4(11)
C2 C1 C8A C13A 97.8(12)
C13A C8A C9A C10A -3(3)
C1 C8A C9A C10A 175.9(13)
C8A C9A C10A C11A 5(2)
C9A C10A C11A C12A -2(2)
C10A C11A C12A C13A -2(2)
C9A C8A C13A C12A -1(2)
C1 C8A C13A C12A 179.9(11)
C9A C8A C13A C14A 179.5(15)
C1 C8A C13A C14A 0(2)
C11A C12A C13A C8A 3(2)
C11A C12A C13A C14A -177.0(16)
